data_4037811
loop_
_publ_author_name
'Xu, Xingyu'
'Huang, Shiqing'
'Zhang, Zengyu'
'Cao, Lei'
'Yan, Xiaoyu'

_publ_section_title
;
 Halogen-bonding-induced diverse aggregation of
 4,5-diiodo-1,2,3-triazolium salts with different anions
;
_journal_name_full 'Beilstein Journal of Organic Chemistry'
_journal_page_first 78
_journal_page_last 87
_journal_paper_doi 10.3762/bjoc.16.10
_journal_volume 16
_journal_year 2020
_chemical_formula_moiety 'C20 H22 I2 N3, B F4'
_chemical_formula_sum 'C20 H22 B F4 I2 N3'
_chemical_formula_weight 645.01
_space_group_crystal_system triclinic
_space_group_IT_number 2
_space_group_name_Hall '-P 1'
_space_group_name_H-M_alt 'P -1'
_atom_sites_solution_hydrogens geom
_audit_creation_date 2019-12-09
_audit_creation_method
;
Olex2 1.3
(compiled Nov 21 2019 18:26:39 for OlexSys, GUI svn.r6003)
;
_cell_angle_alpha 109.625(6)
_cell_angle_beta 90.918(6)
_cell_angle_gamma 118.792(5)
_cell_formula_units_Z 6
_cell_length_a 15.734(3)
_cell_length_b 16.150(4)
_cell_length_c 18.906(4)
_cell_measurement_reflns_used 8677
_cell_measurement_temperature 298(2)
_cell_measurement_theta_max 23.218
_cell_measurement_theta_min 2.292
_cell_volume 3872.6(15)
_computing_molecular_graphics 'Olex2 1.3 (Dolomanov et al., 2009)'
_computing_publication_material 'Olex2 1.3 (Dolomanov et al., 2009)'
_computing_structure_refinement 'XL  (Sheldrick, 2008)'
_computing_structure_solution 'SHELXT 2014/5 (Sheldrick, 2014)'
_diffrn_ambient_temperature 297.85
_diffrn_measured_fraction_theta_full 0.995
_diffrn_measured_fraction_theta_max 0.995
_diffrn_measurement_device_type 'Bruker APEX-II CCD'
_diffrn_measurement_method '\f and \w scans'
_diffrn_radiation_type MoK\a
_diffrn_radiation_wavelength 0.71073
_diffrn_reflns_av_R_equivalents 0.0987
_diffrn_reflns_av_unetI/netI 0.1191
_diffrn_reflns_Laue_measured_fraction_full 0.995
_diffrn_reflns_Laue_measured_fraction_max 0.995
_diffrn_reflns_limit_h_max 18
_diffrn_reflns_limit_h_min -18
_diffrn_reflns_limit_k_max 19
_diffrn_reflns_limit_k_min -17
_diffrn_reflns_limit_l_max 21
_diffrn_reflns_limit_l_min -22
_diffrn_reflns_number 40817
_diffrn_reflns_point_group_measured_fraction_full 0.995
_diffrn_reflns_point_group_measured_fraction_max 0.995
_diffrn_reflns_theta_full 24.999
_diffrn_reflns_theta_max 24.999
_diffrn_reflns_theta_min 2.249
_exptl_absorpt_coefficient_mu 2.475
_exptl_absorpt_correction_T_max 0.7454
_exptl_absorpt_correction_T_min 0.4998
_exptl_absorpt_correction_type multi-scan
_exptl_absorpt_process_details SADABS
_exptl_crystal_colour 'clear light colourless'
_exptl_crystal_colour_lustre clear
_exptl_crystal_colour_modifier light
_exptl_crystal_colour_primary colourless
_exptl_crystal_density_diffrn 1.660
_exptl_crystal_description block
_exptl_crystal_F_000 1860
_exptl_crystal_size_max 0.26
_exptl_crystal_size_mid 0.23
_exptl_crystal_size_min 0.21
_refine_diff_density_max 1.708
_refine_diff_density_min -1.193
_refine_diff_density_rms 0.202
_refine_ls_extinction_method none
_refine_ls_goodness_of_fit_ref 1.045
_refine_ls_hydrogen_treatment constr
_refine_ls_matrix_type full
_refine_ls_number_parameters 829
_refine_ls_number_reflns 13582
_refine_ls_number_restraints 79
_refine_ls_restrained_S_all 1.049
_refine_ls_R_factor_all 0.1692
_refine_ls_R_factor_gt 0.0921
_refine_ls_shift/su_max 0.001
_refine_ls_shift/su_mean 0.000
_refine_ls_structure_factor_coef Fsqd
_refine_ls_weighting_details 'w=1/[\s^2^(Fo^2^)+(0.1407P)^2^+37.3671P] where P=(Fo^2^+2Fc^2^)/3'
_refine_ls_weighting_scheme calc
_refine_ls_wR_factor_gt 0.2475
_refine_ls_wR_factor_ref 0.2991
_reflns_Friedel_coverage 0.000
_reflns_number_gt 7166
_reflns_number_total 13582
_reflns_threshold_expression 'I > 2\s(I)'
_cod_data_source_file mo_xxy2017111702_0m.cif
_cod_data_source_block mo_xxy2017111702_0m_a_sq
_cod_depositor_comments 'Adding full bibliography for 4037807--4037815.cif.'
_cod_original_cell_volume 3872.4(15)
_cod_database_code 4037811
_shelx_shelxl_version_number 2016/6
_shelx_space_group_comment
;
The symmetry employed for this shelxl refinement is uniquely defined
by the following loop, which should always be used as a source of
symmetry information in preference to the above space-group names.
They are only intended as comments.
;
_shelx_estimated_absorpt_t_max 0.624
_shelx_estimated_absorpt_t_min 0.565
_olex2_refinement_description
;
1. Fixed Uiso
 At 1.2 times of:
  All C(H) groups
 At 1.5 times of:
  All C(H,H,H) groups
2. Rigid bond restraints
 C41, C43
 with sigma for 1-2 distances of 0.01 and sigma for 1-3 distances of 0.01
3. Uiso/Uaniso restraints and constraints
Uanis(F12) \\sim Ueq, Uanis(F6) \\sim Ueq, Uanis(F5) \\sim Ueq: with sigma of
0.01 and sigma for terminal atoms of 0.02
4. Rigid body (RIGU) restrains
 B2, F12, F10, F9, F11
 with sigma for 1-2 distances of 0.004 and sigma for 1-3 distances of 0.004
 B1, F3, F1, F2, F4
 with sigma for 1-2 distances of 0.004 and sigma for 1-3 distances of 0.004
5.a Aromatic/amide H refined with riding coordinates:
 C2AA(H2AA), C8(H8), C21(H21), C23(H23), C25(H25), C31(H31), C32(H32),
 C40(H40), C43(H43), C50(H50), C57(H57), C59(H59)
5.b Idealised Me refined as rotating group:
 C0AA(H0AA,H0AB,H0AC), C4AA(H4AA,H4AB,H4AC), C9(H9A,H9B,H9C), C17(H17A,H17B,
 H17C), C20(H20A,H20B,H20C), C24(H24A,H24B,H24C), C26(H26A,H26B,H26C), C29(H29A,
 H29B,H29C), C34(H34A,H34B,H34C), C37(H37A,H37B,H37C), C39(H39A,H39B,H39C),
 C42(H42A,H42B,H42C), C44(H44A,H44B,H44C), C48(H48A,H48B,H48C), C51(H51A,H51B,
 H51C), C52(H52A,H52B,H52C), C56(H56A,H56B,H56C), C60(H60A,H60B,H60C)
;
_platon_squeeze_void_probe_radius 1.20
_olex2_submission_special_instructions 'No special instructions were received'

loop_
_space_group_symop_operation_xyz
'x, y, z'
'-x, -y, -z'

loop_
_atom_site_label
_atom_site_type_symbol
_atom_site_fract_x
_atom_site_fract_y
_atom_site_fract_z
_atom_site_U_iso_or_equiv
_atom_site_adp_type
_atom_site_occupancy
_atom_site_site_symmetry_order
_atom_site_calc_flag
_atom_site_refinement_flags_posn
_atom_site_refinement_flags_adp
I6 I 0.65151(9) 0.02401(10) 0.80922(9) 0.0777(4) Uani 1 1 d . .
F1 F 0.3816(10) 0.0663(13) 0.8481(10) 0.157(6) Uani 1 1 d . .
B1 B 0.4853(14) 0.1281(13) 0.8478(12) 0.053(4) Uani 1 1 d . .
N1 N 0.5889(8) 0.2830(9) 0.4812(7) 0.045(3) Uani 1 1 d . .
C0AA C 0.7960(18) 0.418(2) 0.2593(14) 0.134(11) Uani 1 1 d . .
H0AA H 0.793145 0.361185 0.218391 0.201 Uiso 1 1 calc R U
H0AB H 0.863977 0.468612 0.284792 0.201 Uiso 1 1 calc R U
H0AC H 0.767397 0.447767 0.238412 0.201 Uiso 1 1 calc R U
I5 I 0.90016(10) 0.11857(10) 0.72673(8) 0.0779(4) Uani 1 1 d . .
F2 F 0.5357(11) 0.1256(13) 0.9022(9) 0.134(5) Uani 1 1 d . .
B2 B 0.9890(11) 0.2973(12) 0.6247(11) 0.041(3) Uani 1 1 d . .
N2 N 0.4956(8) 0.2605(9) 0.4756(7) 0.046(3) Uani 1 1 d . .
C1AA C 0.7388(13) 0.3805(17) 0.3160(11) 0.073(5) Uani 1 1 d . .
I3 I 0.76031(8) 0.29371(10) 0.56772(7) 0.0664(4) Uani 1 1 d . .
F3 F 0.5054(14) 0.1018(14) 0.7851(9) 0.152(6) Uani 1 1 d . .
B3 B 0.715(2) 0.548(2) 0.7264(17) 0.096(9) Uani 1 1 d . .
N3 N 0.4680(9) 0.2283(10) 0.5313(7) 0.050(3) Uani 1 1 d . .
C2AA C 0.7292(14) 0.4447(15) 0.3780(10) 0.069(5) Uani 1 1 d . .
H2AA H 0.757149 0.512499 0.383073 0.083 Uiso 1 1 calc R U
I4 I 0.52540(9) 0.18549(10) 0.66360(6) 0.0642(4) Uani 1 1 d . .
F4 F 0.4969(11) 0.2216(10) 0.8707(10) 0.142(6) Uani 1 1 d . .
N4 N 0.8664(10) -0.0607(10) 0.7672(8) 0.055(3) Uani 1 1 d . .
C3AA C 0.6820(13) 0.4193(13) 0.4347(9) 0.061(4) Uani 1 1 d . .
F5 F 0.7405(19) 0.6205(16) 0.6981(12) 0.205(9) Uani 1 1 d . U
I2 I 0.68749(8) 0.39561(9) 0.88990(6) 0.0607(4) Uani 1 1 d . .
N5 N 0.8077(10) -0.1316(10) 0.7933(7) 0.054(3) Uani 1 1 d . .
C4AA C 0.6731(17) 0.4937(16) 0.5040(11) 0.093(7) Uani 1 1 d . .
H4AA H 0.712213 0.562014 0.505548 0.139 Uiso 1 1 calc R U
H4AB H 0.696612 0.491176 0.550009 0.139 Uiso 1 1 calc R U
H4AC H 0.604813 0.475001 0.500561 0.139 Uiso 1 1 calc R U
F6 F 0.6384(17) 0.560(2) 0.7543(13) 0.217(10) Uani 1 1 d . U
I1 I 0.92941(8) 0.46351(9) 0.79414(6) 0.0615(4) Uani 1 1 d . .
N6 N 0.7350(9) -0.1100(10) 0.8080(7) 0.053(3) Uani 1 1 d . .
C5AA C 0.6401(12) 0.3156(14) 0.4238(9) 0.055(4) Uani 1 1 d . .
N7 N 0.9701(8) 0.6528(8) 0.9298(6) 0.040(3) Uani 1 1 d . .
F7 F 0.6728(14) 0.4579(13) 0.6708(9) 0.164(7) Uani 1 1 d . .
C7 C 0.6462(12) 0.2443(13) 0.3626(9) 0.054(4) Uani 1 1 d . .
C8 C 0.6955(14) 0.2810(19) 0.3109(11) 0.079(6) Uani 1 1 d . .
H8 H 0.700077 0.234320 0.268410 0.094 Uiso 1 1 calc R U
N8 N 0.9374(10) 0.6934(10) 0.9871(7) 0.053(3) Uani 1 1 d . .
F8 F 0.7763(10) 0.5743(13) 0.7849(7) 0.130(5) Uani 1 1 d . .
C9 C 0.5987(15) 0.1322(13) 0.3556(11) 0.078(6) Uani 1 1 d . .
H9A H 0.532109 0.107828 0.363480 0.117 Uiso 1 1 calc R U
H9B H 0.637021 0.129330 0.393793 0.117 Uiso 1 1 calc R U
H9C H 0.597456 0.089884 0.305365 0.117 Uiso 1 1 calc R U
N9 N 0.8448(9) 0.6167(10) 0.9795(7) 0.045(3) Uani 1 1 d . .
F9 F 0.9658(10) 0.3678(11) 0.6306(9) 0.126(5) Uani 1 1 d . .
C2 C 0.8209(10) 0.5295(11) 0.9189(8) 0.043(4) Uani 1 1 d . .
F10 F 0.9224(11) 0.2005(11) 0.5743(10) 0.149(6) Uani 1 1 d . .
C1 C 0.9040(11) 0.5525(12) 0.8883(8) 0.047(4) Uani 1 1 d . .
F11 F 1.0049(18) 0.2943(14) 0.6874(9) 0.190(8) Uani 1 1 d . .
C6 C 0.7465(12) -0.0300(13) 0.7923(9) 0.058(4) Uani 1 1 d . .
F12 F 1.0765(11) 0.3207(12) 0.5956(11) 0.156(6) Uani 1 1 d . U
C13 C 0.3001(11) 0.0927(14) 0.5134(10) 0.062(5) Uani 1 1 d . .
C5 C 0.8340(12) 0.0036(12) 0.7652(10) 0.058(4) Uani 1 1 d . .
C4 C 0.5426(10) 0.2316(12) 0.5720(8) 0.046(4) Uani 1 1 d . .
C3 C 0.6194(10) 0.2665(11) 0.5393(8) 0.044(4) Uani 1 1 d . .
C17 C 0.3210(14) 0.0100(14) 0.4706(12) 0.080(6) Uani 1 1 d . .
H17A H 0.259471 -0.053635 0.444663 0.119 Uiso 1 1 calc R U
H17B H 0.357944 0.002143 0.506144 0.119 Uiso 1 1 calc R U
H17C H 0.359053 0.028551 0.433463 0.119 Uiso 1 1 calc R U
C18 C 0.3667(11) 0.1979(13) 0.5440(9) 0.050(4) Uani 1 1 d . .
C19 C 0.3468(11) 0.2695(12) 0.5836(10) 0.054(4) Uani 1 1 d . .
C20 C 0.4239(14) 0.3842(14) 0.6139(13) 0.085(6) Uani 1 1 d . .
H20A H 0.477384 0.400057 0.651114 0.127 Uiso 1 1 calc R U
H20B H 0.393527 0.422736 0.637613 0.127 Uiso 1 1 calc R U
H20C H 0.449282 0.402062 0.572023 0.127 Uiso 1 1 calc R U
C21 C 0.2531(13) 0.2383(15) 0.5981(10) 0.063(5) Uani 1 1 d . .
H21 H 0.237784 0.287361 0.625335 0.076 Uiso 1 1 calc R U
C22 C 0.1825(12) 0.1368(16) 0.5732(11) 0.068(5) Uani 1 1 d . .
C23 C 0.2037(13) 0.0627(17) 0.5307(12) 0.079(6) Uani 1 1 d . .
H23 H 0.155085 -0.006558 0.513300 0.094 Uiso 1 1 calc R U
C24 C 0.0793(15) 0.100(2) 0.5950(17) 0.133(11) Uani 1 1 d . .
H24A H 0.045750 0.126901 0.575446 0.199 Uiso 1 1 calc R U
H24B H 0.087916 0.124398 0.649906 0.199 Uiso 1 1 calc R U
H24C H 0.040345 0.026438 0.572966 0.199 Uiso 1 1 calc R U
C26 C 0.7503(19) -0.0446(17) 0.9718(12) 0.111(8) Uani 1 1 d . .
H26A H 0.772635 0.008240 0.952029 0.167 Uiso 1 1 calc R U
H26B H 0.802549 -0.057621 0.979180 0.167 Uiso 1 1 calc R U
H26C H 0.732605 -0.022761 1.020081 0.167 Uiso 1 1 calc R U
C25 C 0.7486(14) 0.6446(17) 1.1577(10) 0.078(6) Uani 1 1 d . .
H25 H 0.756345 0.638256 1.204152 0.093 Uiso 1 1 calc R U
C27 C 0.6606(14) -0.1419(15) 0.9152(11) 0.066(5) Uani 1 1 d . .
C28 C 0.5717(12) -0.2632(13) 0.7819(10) 0.060(4) Uani 1 1 d . .
C29 C 0.5694(14) -0.2948(15) 0.6979(11) 0.079(6) Uani 1 1 d . .
H29A H 0.512245 -0.361969 0.670551 0.118 Uiso 1 1 calc R U
H29B H 0.628536 -0.296182 0.688263 0.118 Uiso 1 1 calc R U
H29C H 0.566026 -0.246616 0.680811 0.118 Uiso 1 1 calc R U
C30 C 0.6538(11) -0.1759(12) 0.8364(9) 0.050(4) Uani 1 1 d . .
C31 C 0.4939(12) -0.3195(15) 0.8124(13) 0.072(5) Uani 1 1 d . .
H31 H 0.438429 -0.379805 0.778481 0.086 Uiso 1 1 calc R U
C32 C 0.5778(18) -0.2013(19) 0.9389(12) 0.082(6) Uani 1 1 d . .
H32 H 0.577856 -0.180157 0.991126 0.098 Uiso 1 1 calc R U
C33 C 0.4951(15) -0.2908(17) 0.8884(15) 0.076(6) Uani 1 1 d . .
C34 C 0.4123(18) -0.356(2) 0.9182(16) 0.123(9) Uani 1 1 d . .
H34A H 0.350270 -0.386156 0.883734 0.185 Uiso 1 1 calc R U
H34B H 0.411923 -0.313791 0.968110 0.185 Uiso 1 1 calc R U
H34C H 0.421360 -0.408762 0.922160 0.185 Uiso 1 1 calc R U
C35 C 0.9523(11) -0.0612(12) 0.7429(10) 0.052(4) Uani 1 1 d . .
C36 C 1.0428(13) 0.0045(16) 0.7962(11) 0.070(5) Uani 1 1 d . .
C37 C 1.0514(16) 0.0715(19) 0.8766(13) 0.117(9) Uani 1 1 d . .
H37A H 1.118206 0.129030 0.896717 0.175 Uiso 1 1 calc R U
H37B H 1.035146 0.032617 0.908275 0.175 Uiso 1 1 calc R U
H37C H 1.006456 0.095677 0.876196 0.175 Uiso 1 1 calc R U
C38 C 0.9411(13) -0.1249(14) 0.6679(10) 0.065(5) Uani 1 1 d . .
C39 C 0.8418(15) -0.1922(16) 0.6134(12) 0.089(6) Uani 1 1 d . .
H39A H 0.849808 -0.222118 0.562671 0.133 Uiso 1 1 calc R U
H39B H 0.812820 -0.151865 0.612898 0.133 Uiso 1 1 calc R U
H39C H 0.799038 -0.245732 0.629785 0.133 Uiso 1 1 calc R U
C40 C 1.0262(15) -0.1212(16) 0.6459(12) 0.077(5) Uani 1 1 d . .
H40 H 1.021000 -0.162754 0.596096 0.093 Uiso 1 1 calc R U
C41 C 1.1175(15) -0.0585(18) 0.6949(14) 0.084(6) Uani 1 1 d . U
C42 C 1.2070(17) -0.062(2) 0.6670(16) 0.136(11) Uani 1 1 d . .
H42A H 1.184881 -0.116419 0.616963 0.204 Uiso 1 1 calc R U
H42B H 1.239180 -0.074674 0.702297 0.204 Uiso 1 1 calc R U
H42C H 1.252889 0.002208 0.664131 0.204 Uiso 1 1 calc R U
C43 C 1.1234(13) 0.0024(18) 0.7688(13) 0.091(6) Uani 1 1 d . U
H43 H 1.185343 0.044740 0.802241 0.109 Uiso 1 1 calc R U
C44 C 0.7068(18) 0.669(2) 0.9404(13) 0.105(8) Uani 1 1 d . .
H44A H 0.757166 0.664179 0.914313 0.158 Uiso 1 1 calc R U
H44B H 0.712227 0.733269 0.948943 0.158 Uiso 1 1 calc R U
H44C H 0.642468 0.613611 0.909560 0.158 Uiso 1 1 calc R U
C45 C 0.7203(14) 0.6608(15) 1.0175(9) 0.066(5) Uani 1 1 d . .
C46 C 0.7878(12) 0.6351(12) 1.0348(9) 0.055(4) Uani 1 1 d . .
C47 C 0.8040(11) 0.6260(13) 1.1042(9) 0.055(4) Uani 1 1 d . .
C48 C 0.8742(13) 0.5934(15) 1.1214(10) 0.069(5) Uani 1 1 d . .
H48A H 0.841863 0.519929 1.097710 0.103 Uiso 1 1 calc R U
H48B H 0.893124 0.615751 1.176018 0.103 Uiso 1 1 calc R U
H48C H 0.932228 0.623699 1.101417 0.103 Uiso 1 1 calc R U
C49 C 0.6818(17) 0.6726(19) 1.1418(11) 0.092(7) Uani 1 1 d . .
C50 C 0.6670(16) 0.6792(18) 1.0724(11) 0.087(7) Uani 1 1 d . .
H50 H 0.620735 0.696045 1.062126 0.104 Uiso 1 1 calc R U
C51 C 0.619(2) 0.690(3) 1.2025(14) 0.144(12) Uani 1 1 d . .
H51A H 0.595811 0.731837 1.194436 0.216 Uiso 1 1 calc R U
H51B H 0.659434 0.723438 1.253348 0.216 Uiso 1 1 calc R U
H51C H 0.563062 0.624683 1.196873 0.216 Uiso 1 1 calc R U
C52 C 1.0124(15) 0.7629(19) 0.8290(12) 0.096(7) Uani 1 1 d . .
H52A H 1.041831 0.797021 0.795370 0.144 Uiso 1 1 calc R U
H52B H 0.983775 0.797482 0.861983 0.144 Uiso 1 1 calc R U
H52C H 0.961640 0.692991 0.799003 0.144 Uiso 1 1 calc R U
C53 C 1.0943(13) 0.7649(13) 0.8792(9) 0.060(4) Uani 1 1 d . .
C54 C 1.0735(10) 0.7138(11) 0.9259(8) 0.044(4) Uani 1 1 d . .
C55 C 1.1438(12) 0.7165(13) 0.9717(9) 0.058(4) Uani 1 1 d . .
C56 C 1.1173(14) 0.6612(16) 1.0270(11) 0.079(6) Uani 1 1 d . .
H56A H 1.071121 0.589251 0.998647 0.118 Uiso 1 1 calc R U
H56B H 1.087672 0.689170 1.064519 0.118 Uiso 1 1 calc R U
H56C H 1.176386 0.670593 1.052521 0.118 Uiso 1 1 calc R U
C57 C 1.2430(12) 0.7738(14) 0.9686(11) 0.066(5) Uani 1 1 d . .
H57 H 1.292346 0.777139 0.999222 0.080 Uiso 1 1 calc R U
C58 C 1.2679(12) 0.8251(15) 0.9205(11) 0.067(5) Uani 1 1 d . .
C59 C 1.1949(13) 0.8213(13) 0.8754(10) 0.066(5) Uani 1 1 d . .
H59 H 1.212135 0.856030 0.842620 0.079 Uiso 1 1 calc R U
C60 C 1.3747(13) 0.8865(18) 0.9159(14) 0.106(8) Uani 1 1 d . .
H60A H 1.387305 0.847444 0.871118 0.159 Uiso 1 1 calc R U
H60B H 1.417537 0.901898 0.961057 0.159 Uiso 1 1 calc R U
H60C H 1.387413 0.949418 0.912691 0.159 Uiso 1 1 calc R U

loop_
_atom_site_aniso_label
_atom_site_aniso_U_11
_atom_site_aniso_U_22
_atom_site_aniso_U_33
_atom_site_aniso_U_23
_atom_site_aniso_U_13
_atom_site_aniso_U_12
I6 0.0597(8) 0.0741(9) 0.1196(11) 0.0438(8) 0.0309(7) 0.0450(7)
F1 0.070(7) 0.151(13) 0.202(16) 0.087(12) 0.014(8) 0.012(8)
B1 0.051(8) 0.021(7) 0.078(9) 0.019(8) -0.006(8) 0.014(7)
N1 0.031(7) 0.048(8) 0.049(8) 0.008(6) 0.002(5) 0.024(6)
C0AA 0.098(18) 0.22(3) 0.12(2) 0.11(2) 0.084(16) 0.08(2)
I5 0.0703(8) 0.0729(9) 0.1088(11) 0.0529(8) 0.0376(7) 0.0383(7)
F2 0.109(10) 0.184(15) 0.147(11) 0.097(11) 0.013(9) 0.082(11)
B2 0.019(7) 0.027(7) 0.071(9) 0.024(7) 0.004(6) 0.003(6)
N2 0.034(7) 0.048(8) 0.056(8) 0.020(6) 0.005(6) 0.022(6)
C1AA 0.058(12) 0.079(14) 0.066(13) 0.036(11) 0.028(9) 0.019(11)
I3 0.0403(6) 0.0850(9) 0.0765(8) 0.0295(7) 0.0087(5) 0.0358(6)
F3 0.178(15) 0.173(15) 0.121(10) 0.061(10) 0.057(10) 0.100(13)
B3 0.12(2) 0.10(2) 0.086(19) 0.026(17) -0.014(17) 0.078(19)
N3 0.041(7) 0.068(9) 0.052(8) 0.030(7) 0.021(6) 0.033(7)
C2AA 0.076(13) 0.067(12) 0.053(11) 0.027(10) 0.009(9) 0.027(10)
I4 0.0583(7) 0.0785(8) 0.0592(7) 0.0339(6) 0.0146(5) 0.0331(6)
F4 0.125(11) 0.070(7) 0.229(16) 0.045(9) 0.021(11) 0.059(8)
N4 0.054(8) 0.046(8) 0.069(9) 0.020(7) 0.014(7) 0.029(7)
C3AA 0.064(11) 0.056(11) 0.051(10) 0.016(9) 0.013(8) 0.025(9)
F5 0.275(18) 0.153(13) 0.186(15) 0.093(12) 0.010(12) 0.093(12)
I2 0.0388(6) 0.0649(8) 0.0665(7) 0.0235(6) 0.0060(5) 0.0199(6)
N5 0.049(8) 0.058(9) 0.061(8) 0.021(7) 0.018(7) 0.033(7)
C4AA 0.117(18) 0.068(14) 0.072(14) 0.020(11) 0.025(12) 0.037(13)
F6 0.194(15) 0.253(18) 0.222(17) 0.039(12) 0.015(12) 0.164(14)
I1 0.0490(7) 0.0638(7) 0.0589(7) 0.0066(5) 0.0128(5) 0.0312(6)
N6 0.048(8) 0.057(9) 0.051(8) 0.016(7) 0.010(6) 0.028(7)
C5AA 0.052(10) 0.079(13) 0.041(9) 0.027(9) 0.010(7) 0.036(10)
N7 0.043(7) 0.028(7) 0.043(7) 0.007(5) 0.004(6) 0.018(6)
F7 0.170(16) 0.121(13) 0.122(13) -0.016(11) -0.011(11) 0.062(12)
C7 0.049(9) 0.060(11) 0.052(10) 0.013(8) 0.013(8) 0.034(9)
C8 0.071(13) 0.119(19) 0.073(13) 0.036(13) 0.032(11) 0.067(14)
N8 0.065(9) 0.054(8) 0.038(7) 0.007(6) 0.006(6) 0.038(8)
F8 0.115(11) 0.213(17) 0.090(9) 0.073(10) 0.006(8) 0.098(12)
C9 0.090(14) 0.054(12) 0.089(14) 0.012(10) 0.013(11) 0.046(11)
N9 0.046(8) 0.049(8) 0.045(7) 0.016(6) 0.009(6) 0.030(7)
F9 0.116(10) 0.107(9) 0.171(13) 0.045(9) 0.024(9) 0.075(9)
C2 0.042(9) 0.044(9) 0.047(9) 0.014(7) 0.002(7) 0.027(7)
F10 0.097(9) 0.085(8) 0.174(13) -0.017(8) -0.016(9) 0.027(7)
C1 0.045(9) 0.067(11) 0.033(8) 0.010(8) 0.006(7) 0.039(9)
F11 0.31(2) 0.135(14) 0.102(9) 0.054(9) 0.012(10) 0.093(15)
C6 0.043(10) 0.062(11) 0.066(11) 0.025(9) 0.004(8) 0.026(9)
F12 0.099(8) 0.135(11) 0.246(14) 0.079(10) 0.099(9) 0.063(7)
C13 0.028(8) 0.071(13) 0.074(12) 0.026(10) 0.004(8) 0.018(9)
C5 0.050(10) 0.043(9) 0.079(12) 0.024(9) 0.001(9) 0.022(8)
C4 0.035(8) 0.056(10) 0.038(8) 0.013(7) 0.005(7) 0.022(8)
C3 0.037(8) 0.053(9) 0.054(9) 0.020(8) 0.019(7) 0.032(8)
C17 0.061(12) 0.060(12) 0.100(15) 0.012(11) 0.017(11) 0.031(10)
C18 0.036(9) 0.072(12) 0.054(10) 0.031(9) 0.020(7) 0.032(9)
C19 0.044(9) 0.049(10) 0.077(11) 0.032(9) 0.010(8) 0.025(8)
C20 0.069(13) 0.069(13) 0.118(17) 0.028(12) 0.028(12) 0.042(11)
C21 0.063(12) 0.074(13) 0.083(13) 0.041(10) 0.036(10) 0.051(11)
C22 0.037(9) 0.087(15) 0.092(14) 0.046(11) 0.030(9) 0.033(11)
C23 0.048(11) 0.091(15) 0.111(16) 0.048(13) 0.022(10) 0.041(11)
C24 0.054(14) 0.18(3) 0.20(3) 0.10(2) 0.050(16) 0.066(17)
C26 0.14(2) 0.072(15) 0.069(14) 0.007(12) 0.008(14) 0.036(16)
C25 0.076(13) 0.127(18) 0.051(11) 0.038(11) 0.026(9) 0.065(14)
C27 0.072(13) 0.072(13) 0.079(13) 0.036(11) 0.029(11) 0.050(11)
C28 0.054(11) 0.059(11) 0.074(12) 0.029(10) 0.011(9) 0.033(10)
C29 0.062(12) 0.078(14) 0.080(14) 0.029(11) 0.000(10) 0.026(11)
C30 0.044(9) 0.042(9) 0.061(11) 0.025(8) 0.015(8) 0.017(8)
C31 0.038(10) 0.072(13) 0.115(17) 0.056(13) 0.027(10) 0.022(9)
C32 0.114(19) 0.109(18) 0.092(15) 0.059(14) 0.049(14) 0.094(17)
C33 0.055(12) 0.084(15) 0.115(18) 0.056(14) 0.039(13) 0.042(12)
C34 0.097(18) 0.16(3) 0.16(2) 0.11(2) 0.075(17) 0.062(18)
C35 0.039(9) 0.053(10) 0.074(11) 0.026(9) 0.018(8) 0.031(8)
C36 0.054(11) 0.092(15) 0.076(13) 0.034(11) 0.020(10) 0.045(11)
C37 0.067(14) 0.12(2) 0.105(18) -0.021(15) -0.024(12) 0.050(14)
C38 0.056(11) 0.063(12) 0.067(12) 0.019(10) 0.003(9) 0.031(10)
C39 0.083(15) 0.081(15) 0.085(15) 0.019(12) 0.011(12) 0.039(13)
C40 0.078(14) 0.088(15) 0.090(14) 0.039(12) 0.027(12) 0.057(12)
C41 0.066(13) 0.105(17) 0.120(15) 0.059(13) 0.033(13) 0.063(13)
C42 0.076(16) 0.23(3) 0.16(2) 0.09(2) 0.058(16) 0.11(2)
C43 0.035(10) 0.116(18) 0.117(15) 0.043(13) 0.008(11) 0.038(12)
C44 0.13(2) 0.16(2) 0.114(18) 0.083(17) 0.054(15) 0.13(2)
C45 0.086(13) 0.086(14) 0.055(11) 0.036(10) 0.023(9) 0.059(12)
C46 0.062(11) 0.059(11) 0.046(10) 0.006(8) 0.012(8) 0.043(9)
C47 0.045(9) 0.076(12) 0.047(10) 0.021(8) 0.014(7) 0.035(9)
C48 0.070(12) 0.085(14) 0.067(12) 0.041(10) 0.020(9) 0.044(11)
C49 0.101(16) 0.14(2) 0.065(13) 0.042(13) 0.046(12) 0.086(16)
C50 0.103(16) 0.14(2) 0.067(13) 0.042(13) 0.037(11) 0.099(16)
C51 0.18(3) 0.24(4) 0.093(18) 0.07(2) 0.072(19) 0.17(3)
C52 0.069(13) 0.14(2) 0.099(16) 0.071(15) 0.009(11) 0.056(14)
C53 0.060(11) 0.058(11) 0.059(11) 0.017(9) 0.006(8) 0.033(9)
C54 0.035(8) 0.031(8) 0.054(9) 0.014(7) -0.003(7) 0.010(7)
C55 0.046(10) 0.053(10) 0.064(11) 0.012(8) 0.005(8) 0.025(9)
C56 0.081(13) 0.097(15) 0.094(14) 0.068(13) 0.012(11) 0.051(12)
C57 0.044(10) 0.062(12) 0.090(14) 0.034(11) 0.013(9) 0.022(9)
C58 0.037(9) 0.072(13) 0.075(12) 0.010(10) 0.011(9) 0.028(9)
C59 0.067(12) 0.044(10) 0.080(13) 0.030(9) 0.025(10) 0.021(9)
C60 0.037(11) 0.102(18) 0.13(2) 0.023(15) -0.004(11) 0.019(11)

loop_
_atom_type_symbol
_atom_type_description
_atom_type_scat_dispersion_real
_atom_type_scat_dispersion_imag
_atom_type_scat_source
C C 0.0033 0.0016 'International Tables Vol C Tables 4.2.6.8 and 6.1.1.4'
H H 0.0000 0.0000 'International Tables Vol C Tables 4.2.6.8 and 6.1.1.4'
B B 0.0013 0.0007 'International Tables Vol C Tables 4.2.6.8 and 6.1.1.4'
F F 0.0171 0.0103 'International Tables Vol C Tables 4.2.6.8 and 6.1.1.4'
I I -0.4742 1.8119 'International Tables Vol C Tables 4.2.6.8 and 6.1.1.4'
N N 0.0061 0.0033 'International Tables Vol C Tables 4.2.6.8 and 6.1.1.4'

loop_
_geom_angle_atom_site_label_1
_geom_angle_atom_site_label_2
_geom_angle_atom_site_label_3
_geom_angle
F2 B1 F1 106.1(17)
F2 B1 F4 108.8(17)
F3 B1 F1 113.6(18)
F3 B1 F2 113.7(19)
F3 B1 F4 112.5(19)
F4 B1 F1 101.2(17)
N2 N1 C5AA 117.3(12)
N2 N1 C3 112.4(12)
C3 N1 C5AA 130.2(12)
H0AA C0AA H0AB 109.5
H0AA C0AA H0AC 109.5
H0AB C0AA H0AC 109.5
C1AA C0AA H0AA 109.5
C1AA C0AA H0AB 109.5
C1AA C0AA H0AC 109.5
F9 B2 F10 115.8(15)
F9 B2 F12 109.7(15)
F10 B2 F12 103.1(16)
F11 B2 F9 111.8(18)
F11 B2 F10 108.3(17)
F11 B2 F12 107.5(18)
N3 N2 N1 103.4(11)
C2AA C1AA C0AA 121(2)
C2AA C1AA C8 114.7(17)
C8 C1AA C0AA 124(2)
F5 B3 F6 92(2)
F7 B3 F5 110(2)
F7 B3 F6 106(3)
F8 B3 F5 114(3)
F8 B3 F6 105(3)
F8 B3 F7 124(2)
N2 N3 C4 112.2(11)
N2 N3 C18 119.1(12)
C4 N3 C18 128.6(13)
C1AA C2AA H2AA 117.0
C1AA C2AA C3AA 126.0(19)
C3AA C2AA H2AA 117.0
N5 N4 C5 113.9(13)
N5 N4 C35 118.5(12)
C5 N4 C35 127.6(15)
C2AA C3AA C4AA 124.7(18)
C2AA C3AA C5AA 114.7(16)
C5AA C3AA C4AA 120.7(16)
N4 N5 N6 102.1(12)
C3AA C4AA H4AA 109.5
C3AA C4AA H4AB 109.5
C3AA C4AA H4AC 109.5
H4AA C4AA H4AB 109.5
H4AA C4AA H4AC 109.5
H4AB C4AA H4AC 109.5
N5 N6 C30 117.5(13)
C6 N6 N5 114.2(13)
C6 N6 C30 128.3(13)
C3AA C5AA N1 117.8(14)
C7 C5AA N1 118.4(16)
C7 C5AA C3AA 123.7(15)
N8 N7 C1 112.4(12)
N8 N7 C54 118.3(12)
C1 N7 C54 128.6(12)
C5AA C7 C9 120.1(16)
C8 C7 C5AA 114.9(17)
C8 C7 C9 124.9(16)
C1AA C8 H8 117.0
C7 C8 C1AA 126.0(18)
C7 C8 H8 117.0
N7 N8 N9 104.4(11)
C7 C9 H9A 109.5
C7 C9 H9B 109.5
C7 C9 H9C 109.5
H9A C9 H9B 109.5
H9A C9 H9C 109.5
H9B C9 H9C 109.5
N8 N9 C2 111.7(12)
N8 N9 C46 118.8(12)
C2 N9 C46 129.4(13)
N9 C2 I2 123.3(11)
N9 C2 C1 105.4(13)
C1 C2 I2 131.3(11)
N7 C1 I1 123.4(11)
N7 C1 C2 106.0(12)
C2 C1 I1 130.5(12)
N6 C6 I6 124.2(12)
N6 C6 C5 104.9(14)
C5 C6 I6 130.8(13)
C18 C13 C17 127.1(15)
C18 C13 C23 114.4(16)
C23 C13 C17 118.3(17)
N4 C5 I5 125.9(13)
N4 C5 C6 105.0(15)
C6 C5 I5 129.2(12)
N3 C4 I4 122.8(10)
C3 C4 N3 105.5(13)
C3 C4 I4 131.7(11)
N1 C3 I3 124.3(10)
C4 C3 N1 106.5(12)
C4 C3 I3 129.3(11)
C13 C17 H17A 109.5
C13 C17 H17B 109.5
C13 C17 H17C 109.5
H17A C17 H17B 109.5
H17A C17 H17C 109.5
H17B C17 H17C 109.5
C13 C18 N3 114.4(14)
C19 C18 N3 119.8(15)
C19 C18 C13 125.8(14)
C18 C19 C20 122.6(15)
C18 C19 C21 118.3(15)
C21 C19 C20 119.1(15)
C19 C20 H20A 109.5
C19 C20 H20B 109.5
C19 C20 H20C 109.5
H20A C20 H20B 109.5
H20A C20 H20C 109.5
H20B C20 H20C 109.5
C19 C21 H21 119.5
C22 C21 C19 121.0(16)
C22 C21 H21 119.5
C21 C22 C23 120.1(15)
C21 C22 C24 121.6(19)
C23 C22 C24 118(2)
C13 C23 H23 119.9
C22 C23 C13 120.2(18)
C22 C23 H23 119.9
C22 C24 H24A 109.5
C22 C24 H24B 109.5
C22 C24 H24C 109.5
H24A C24 H24B 109.5
H24A C24 H24C 109.5
H24B C24 H24C 109.5
H26A C26 H26B 109.5
H26A C26 H26C 109.5
H26B C26 H26C 109.5
C27 C26 H26A 109.5
C27 C26 H26B 109.5
C27 C26 H26C 109.5
C47 C25 H25 119.9
C49 C25 H25 119.9
C49 C25 C47 120.2(17)
C30 C27 C26 122.7(18)
C32 C27 C26 121.9(19)
C32 C27 C30 115.3(18)
C30 C28 C29 121.8(16)
C30 C28 C31 114.9(17)
C31 C28 C29 123.2(17)
C28 C29 H29A 109.5
C28 C29 H29B 109.5
C28 C29 H29C 109.5
H29A C29 H29B 109.5
H29A C29 H29C 109.5
H29B C29 H29C 109.5
C27 C30 N6 117.4(14)
C27 C30 C28 124.8(16)
C28 C30 N6 117.5(14)
C28 C31 H31 118.3
C33 C31 C28 123.5(19)
C33 C31 H31 118.3
C27 C32 H32 118.5
C33 C32 C27 123.0(19)
C33 C32 H32 118.5
C31 C33 C32 118.4(18)
C31 C33 C34 121(2)
C32 C33 C34 120(2)
C33 C34 H34A 109.5
C33 C34 H34B 109.5
C33 C34 H34C 109.5
H34A C34 H34B 109.5
H34A C34 H34C 109.5
H34B C34 H34C 109.5
C36 C35 N4 117.4(14)
C38 C35 N4 118.6(14)
C38 C35 C36 124.0(15)
C35 C36 C37 122.2(16)
C43 C36 C35 114.7(17)
C43 C36 C37 123.0(18)
C36 C37 H37A 109.5
C36 C37 H37B 109.5
C36 C37 H37C 109.5
H37A C37 H37B 109.5
H37A C37 H37C 109.5
H37B C37 H37C 109.5
C35 C38 C39 121.1(16)
C40 C38 C35 116.9(16)
C40 C38 C39 122.0(18)
C38 C39 H39A 109.5
C38 C39 H39B 109.5
C38 C39 H39C 109.5
H39A C39 H39B 109.5
H39A C39 H39C 109.5
H39B C39 H39C 109.5
C38 C40 H40 118.8
C41 C40 C38 122.4(19)
C41 C40 H40 118.8
C40 C41 C42 119(2)
C40 C41 C43 117.8(18)
C43 C41 C42 123(2)
C41 C42 H42A 109.5
C41 C42 H42B 109.5
C41 C42 H42C 109.5
H42A C42 H42B 109.5
H42A C42 H42C 109.5
H42B C42 H42C 109.5
C36 C43 H43 117.9
C41 C43 C36 124.2(18)
C41 C43 H43 117.9
H44A C44 H44B 109.5
H44A C44 H44C 109.5
H44B C44 H44C 109.5
C45 C44 H44A 109.5
C45 C44 H44B 109.5
C45 C44 H44C 109.5
C46 C45 C44 120.1(15)
C46 C45 C50 117.7(16)
C50 C45 C44 122.3(16)
C45 C46 N9 118.9(14)
C45 C46 C47 123.3(14)
C47 C46 N9 117.8(13)
C25 C47 C46 117.2(15)
C25 C47 C48 119.7(15)
C46 C47 C48 123.1(14)
C47 C48 H48A 109.5
C47 C48 H48B 109.5
C47 C48 H48C 109.5
H48A C48 H48B 109.5
H48A C48 H48C 109.5
H48B C48 H48C 109.5
C25 C49 C51 118.5(19)
C50 C49 C25 120.7(16)
C50 C49 C51 121(2)
C45 C50 H50 119.6
C49 C50 C45 120.9(18)
C49 C50 H50 119.6
C49 C51 H51A 109.5
C49 C51 H51B 109.5
C49 C51 H51C 109.5
H51A C51 H51B 109.5
H51A C51 H51C 109.5
H51B C51 H51C 109.5
H52A C52 H52B 109.5
H52A C52 H52C 109.5
H52B C52 H52C 109.5
C53 C52 H52A 109.5
C53 C52 H52B 109.5
C53 C52 H52C 109.5
C54 C53 C52 122.9(16)
C54 C53 C59 117.3(15)
C59 C53 C52 119.7(17)
C53 C54 N7 118.8(13)
C53 C54 C55 124.0(15)
C55 C54 N7 117.2(14)
C54 C55 C56 122.3(15)
C54 C55 C57 118.2(17)
C57 C55 C56 119.5(16)
C55 C56 H56A 109.5
C55 C56 H56B 109.5
C55 C56 H56C 109.5
H56A C56 H56B 109.5
H56A C56 H56C 109.5
H56B C56 H56C 109.5
C55 C57 H57 120.0
C58 C57 C55 120.1(17)
C58 C57 H57 120.0
C57 C58 C59 120.2(16)
C57 C58 C60 120.7(18)
C59 C58 C60 119(2)
C53 C59 H59 119.9
C58 C59 C53 120.2(17)
C58 C59 H59 119.9
C58 C60 H60A 109.5
C58 C60 H60B 109.5
C58 C60 H60C 109.5
H60A C60 H60B 109.5
H60A C60 H60C 109.5
H60B C60 H60C 109.5

loop_
_geom_bond_atom_site_label_1
_geom_bond_atom_site_label_2
_geom_bond_distance
I6 C6 2.045(16)
F1 B1 1.45(2)
B1 F2 1.31(2)
B1 F3 1.22(2)
B1 F4 1.34(2)
N1 N2 1.324(15)
N1 C5AA 1.45(2)
N1 C3 1.344(18)
C0AA H0AA 0.9600
C0AA H0AB 0.9600
C0AA H0AC 0.9600
C0AA C1AA 1.51(2)
I5 C5 2.032(17)
B2 F9 1.33(2)
B2 F10 1.36(2)
B2 F11 1.23(2)
B2 F12 1.42(2)
N2 N3 1.317(16)
C1AA C2AA 1.35(3)
C1AA C8 1.38(3)
I3 C3 2.065(13)
B3 F5 1.35(3)
B3 F6 1.41(3)
B3 F7 1.29(3)
B3 F8 1.25(3)
N3 C4 1.364(18)
N3 C18 1.475(18)
C2AA H2AA 0.9300
C2AA C3AA 1.38(2)
I4 C4 2.076(15)
N4 N5 1.336(18)
N4 C5 1.37(2)
N4 C35 1.437(19)
C3AA C4AA 1.51(2)
C3AA C5AA 1.41(2)
I2 C2 2.044(15)
N5 N6 1.356(17)
C4AA H4AA 0.9600
C4AA H4AB 0.9600
C4AA H4AC 0.9600
I1 C1 2.062(14)
N6 C6 1.35(2)
N6 C30 1.47(2)
C5AA C7 1.37(2)
N7 N8 1.317(15)
N7 C1 1.349(19)
N7 C54 1.460(18)
C7 C8 1.37(2)
C7 C9 1.54(2)
C8 H8 0.9300
N8 N9 1.346(17)
C9 H9A 0.9600
C9 H9B 0.9600
C9 H9C 0.9600
N9 C2 1.352(18)
N9 C46 1.437(18)
C2 C1 1.37(2)
C6 C5 1.39(2)
C13 C17 1.50(2)
C13 C18 1.39(2)
C13 C23 1.43(2)
C4 C3 1.327(19)
C17 H17A 0.9600
C17 H17B 0.9600
C17 H17C 0.9600
C18 C19 1.33(2)
C19 C20 1.53(2)
C19 C21 1.37(2)
C20 H20A 0.9600
C20 H20B 0.9600
C20 H20C 0.9600
C21 H21 0.9300
C21 C22 1.36(2)
C22 C23 1.39(3)
C22 C24 1.56(2)
C23 H23 0.9300
C24 H24A 0.9600
C24 H24B 0.9600
C24 H24C 0.9600
C26 H26A 0.9600
C26 H26B 0.9600
C26 H26C 0.9600
C26 C27 1.51(3)
C25 H25 0.9300
C25 C47 1.40(2)
C25 C49 1.39(3)
C27 C30 1.39(2)
C27 C32 1.39(3)
C28 C29 1.49(2)
C28 C30 1.39(2)
C28 C31 1.40(2)
C29 H29A 0.9600
C29 H29B 0.9600
C29 H29C 0.9600
C31 H31 0.9300
C31 C33 1.35(3)
C32 H32 0.9300
C32 C33 1.38(3)
C33 C34 1.49(3)
C34 H34A 0.9600
C34 H34B 0.9600
C34 H34C 0.9600
C35 C36 1.40(2)
C35 C38 1.39(2)
C36 C37 1.50(3)
C36 C43 1.39(2)
C37 H37A 0.9600
C37 H37B 0.9600
C37 H37C 0.9600
C38 C39 1.50(2)
C38 C40 1.39(2)
C39 H39A 0.9600
C39 H39B 0.9600
C39 H39C 0.9600
C40 H40 0.9300
C40 C41 1.37(3)
C41 C42 1.53(3)
C41 C43 1.38(3)
C42 H42A 0.9600
C42 H42B 0.9600
C42 H42C 0.9600
C43 H43 0.9300
C44 H44A 0.9600
C44 H44B 0.9600
C44 H44C 0.9600
C44 C45 1.52(2)
C45 C46 1.38(2)
C45 C50 1.39(2)
C46 C47 1.40(2)
C47 C48 1.51(2)
C48 H48A 0.9600
C48 H48B 0.9600
C48 H48C 0.9600
C49 C50 1.38(3)
C49 C51 1.57(3)
C50 H50 0.9300
C51 H51A 0.9600
C51 H51B 0.9600
C51 H51C 0.9600
C52 H52A 0.9600
C52 H52B 0.9600
C52 H52C 0.9600
C52 C53 1.57(2)
C53 C54 1.34(2)
C53 C59 1.41(2)
C54 C55 1.37(2)
C55 C56 1.53(2)
C55 C57 1.39(2)
C56 H56A 0.9600
C56 H56B 0.9600
C56 H56C 0.9600
C57 H57 0.9300
C57 C58 1.37(3)
C58 C59 1.38(2)
C58 C60 1.51(2)
C59 H59 0.9300
C60 H60A 0.9600
C60 H60B 0.9600
C60 H60C 0.9600

loop_
_geom_torsion_atom_site_label_1
_geom_torsion_atom_site_label_2
_geom_torsion_atom_site_label_3
_geom_torsion_atom_site_label_4
_geom_torsion
I6 C6 C5 I5 -3(2)
I6 C6 C5 N4 179.1(12)
N1 N2 N3 C4 0.8(16)
N1 N2 N3 C18 178.7(12)
N1 C5AA C7 C8 179.9(14)
N1 C5AA C7 C9 0(2)
C0AA C1AA C2AA C3AA -177(2)
C0AA C1AA C8 C7 177(2)
N2 N1 C5AA C3AA 82.4(17)
N2 N1 C5AA C7 -98.4(16)
N2 N1 C3 I3 -179.3(9)
N2 N1 C3 C4 0.4(17)
N2 N3 C4 I4 -179.6(10)
N2 N3 C4 C3 -0.5(18)
N2 N3 C18 C13 100.2(17)
N2 N3 C18 C19 -81.2(19)
C1AA C2AA C3AA C4AA 180(2)
C1AA C2AA C3AA C5AA -1(3)
N3 C4 C3 N1 0.1(17)
N3 C4 C3 I3 179.7(11)
N3 C18 C19 C20 3(2)
N3 C18 C19 C21 -176.5(14)
C2AA C1AA C8 C7 -1(3)
C2AA C3AA C5AA N1 -179.9(14)
C2AA C3AA C5AA C7 1(2)
I4 C4 C3 N1 179.0(11)
I4 C4 C3 I3 -1(2)
N4 N5 N6 C6 -0.1(16)
N4 N5 N6 C30 178.4(12)
N4 C35 C36 C37 2(3)
N4 C35 C36 C43 -178.5(16)
N4 C35 C38 C39 0(3)
N4 C35 C38 C40 178.3(16)
C3AA C5AA C7 C8 -1(2)
C3AA C5AA C7 C9 179.5(16)
I2 C2 C1 I1 4(2)
I2 C2 C1 N7 179.8(10)
N5 N4 C5 I5 -178.3(11)
N5 N4 C5 C6 -0.3(18)
N5 N4 C35 C36 -95.9(18)
N5 N4 C35 C38 85.4(19)
N5 N6 C6 I6 -179.1(10)
N5 N6 C6 C5 -0.1(18)
N5 N6 C30 C27 96.5(17)
N5 N6 C30 C28 -89.1(17)
C4AA C3AA C5AA N1 0(2)
C4AA C3AA C5AA C7 -179.3(17)
N6 C6 C5 I5 178.2(11)
N6 C6 C5 N4 0.2(17)
C5AA N1 N2 N3 176.4(13)
C5AA N1 C3 I3 4(2)
C5AA N1 C3 C4 -176.2(15)
C5AA C7 C8 C1AA 1(3)
N7 N8 N9 C2 0.8(15)
N7 N8 N9 C46 178.7(12)
N7 C54 C55 C56 -2(2)
N7 C54 C55 C57 179.6(14)
C8 C1AA C2AA C3AA 1(3)
N8 N7 C1 I1 179.9(10)
N8 N7 C1 C2 3.9(16)
N8 N7 C54 C53 -98.3(17)
N8 N7 C54 C55 80.6(17)
N8 N9 C2 I2 178.8(9)
N8 N9 C2 C1 1.5(16)
N8 N9 C46 C45 97.2(18)
N8 N9 C46 C47 -82.7(19)
C9 C7 C8 C1AA -179.7(18)
N9 C2 C1 I1 -178.8(10)
N9 C2 C1 N7 -3.1(15)
N9 C46 C47 C25 179.7(16)
N9 C46 C47 C48 -3(3)
C2 N9 C46 C45 -85(2)
C2 N9 C46 C47 94.7(19)
C1 N7 N8 N9 -2.9(15)
C1 N7 C54 C53 92.1(19)
C1 N7 C54 C55 -89.0(19)
C6 N6 C30 C27 -85(2)
C6 N6 C30 C28 89(2)
C13 C18 C19 C20 -178.6(17)
C13 C18 C19 C21 2(3)
C5 N4 N5 N6 0.2(16)
C5 N4 C35 C36 86(2)
C5 N4 C35 C38 -93(2)
C4 N3 C18 C13 -82(2)
C4 N3 C18 C19 96(2)
C3 N1 N2 N3 -0.7(15)
C3 N1 C5AA C3AA -101.2(19)
C3 N1 C5AA C7 78(2)
C17 C13 C18 N3 0(3)
C17 C13 C18 C19 -178.1(18)
C17 C13 C23 C22 177.1(18)
C18 N3 C4 I4 3(2)
C18 N3 C4 C3 -178.3(14)
C18 C13 C23 C22 2(3)
C18 C19 C21 C22 1(3)
C19 C21 C22 C23 -2(3)
C19 C21 C22 C24 174.8(18)
C20 C19 C21 C22 -179.0(18)
C21 C22 C23 C13 1(3)
C23 C13 C18 N3 175.6(14)
C23 C13 C18 C19 -3(3)
C24 C22 C23 C13 -176.0(18)
C26 C27 C30 N6 -4(3)
C26 C27 C30 C28 -178.0(19)
C26 C27 C32 C33 -179.7(19)
C25 C49 C50 C45 -2(4)
C27 C32 C33 C31 -2(3)
C27 C32 C33 C34 174.8(19)
C28 C31 C33 C32 0(3)
C28 C31 C33 C34 -177(2)
C29 C28 C30 N6 6(2)
C29 C28 C30 C27 179.6(17)
C29 C28 C31 C33 -179.4(18)
C30 N6 C6 I6 3(2)
C30 N6 C6 C5 -178.4(14)
C30 C27 C32 C33 2(3)
C30 C28 C31 C33 2(3)
C31 C28 C30 N6 -176.0(14)
C31 C28 C30 C27 -2(2)
C32 C27 C30 N6 173.7(14)
C32 C27 C30 C28 0(2)
C35 N4 N5 N6 -178.2(13)
C35 N4 C5 I5 0(2)
C35 N4 C5 C6 177.9(15)
C35 C36 C43 C41 0(3)
C35 C38 C40 C41 0(3)
C36 C35 C38 C39 -179.0(19)
C36 C35 C38 C40 0(3)
C37 C36 C43 C41 -180(2)
C38 C35 C36 C37 -180(2)
C38 C35 C36 C43 0(3)
C38 C40 C41 C42 178(2)
C38 C40 C41 C43 0(3)
C39 C38 C40 C41 178.8(19)
C40 C41 C43 C36 0(3)
C42 C41 C43 C36 -178(2)
C44 C45 C46 N9 0(3)
C44 C45 C46 C47 -179.7(19)
C44 C45 C50 C49 -179(2)
C45 C46 C47 C25 0(3)
C45 C46 C47 C48 177.1(18)
C46 N9 C2 I2 1(2)
C46 N9 C2 C1 -176.2(14)
C46 C45 C50 C49 1(3)
C47 C25 C49 C50 2(4)
C47 C25 C49 C51 178(2)
C49 C25 C47 C46 -1(3)
C49 C25 C47 C48 -179(2)
C50 C45 C46 N9 -179.4(17)
C50 C45 C46 C47 1(3)
C51 C49 C50 C45 -178(2)
C52 C53 C54 N7 1(2)
C52 C53 C54 C55 -178.2(17)
C52 C53 C59 C58 178.9(18)
C53 C54 C55 C56 177.0(17)
C53 C54 C55 C57 -2(3)
C54 N7 N8 N9 -174.1(11)
C54 N7 C1 I1 -10(2)
C54 N7 C1 C2 174.0(13)
C54 C53 C59 C58 -2(3)
C54 C55 C57 C58 0(3)
C55 C57 C58 C59 1(3)
C55 C57 C58 C60 -179.4(17)
C56 C55 C57 C58 -178.8(17)
C57 C58 C59 C53 0(3)
C59 C53 C54 N7 -178.6(13)
C59 C53 C54 C55 3(2)
C60 C58 C59 C53 -179.5(17)

loop_
_platon_squeeze_void_nr
_platon_squeeze_void_average_x
_platon_squeeze_void_average_y
_platon_squeeze_void_average_z
_platon_squeeze_void_volume
_platon_squeeze_void_count_electrons
_platon_squeeze_void_content
1 0.000 0.500 0.500 215 66 ' '
2 0.082 0.133 0.051 13 0 ' '
3 0.259 0.798 0.267 26 0 ' '
4 0.740 0.202 0.733 26 0 ' '
5 0.918 0.867 0.949 13 0 ' '
